data_8106893
loop_
_publ_author_name
'Yin, Xiao-Gang'
'Zuo, Zhen-Yu'
'Chen, Zhi-Ming'
'Gong, Wei'
'Chen, Zhuo'

_publ_section_title
;
 Crystal structure of tris((2-(2,2-dicyanovinyl)phenoxy)ethyl)amine,
 C36H27N7O3
;
_journal_issue 2
_journal_name_full 'Zeitschrift f\"ur Kristallographie - New Crystal Structures'
_journal_page_first 415
_journal_page_last 417
_journal_paper_doi 10.1515/ncrs-2015-0072
_journal_volume 231
_journal_year 2016
_chemical_formula_sum 'C36 H27 N7 O3'
_chemical_formula_weight 605.65
_space_group_IT_number 14
_space_group_name_Hall '-P 2yn'
_space_group_name_H-M_alt 'P 1 21/n 1'
_symmetry_cell_setting monoclinic
_symmetry_space_group_name_Hall '-P 2yn'
_symmetry_space_group_name_H-M 'P 1 21/n 1'
_atom_sites_solution_hydrogens geom
_atom_sites_solution_primary direct
_atom_sites_solution_secondary difmap
_cell_angle_alpha 90.00
_cell_angle_beta 95.337(5)
_cell_angle_gamma 90.00
_cell_formula_units_Z 4
_cell_length_a 8.469(3)
_cell_length_b 19.345(6)
_cell_length_c 19.517(6)
_cell_measurement_temperature 293(2)
_cell_volume 3183.7(18)
_computing_cell_refinement 'APEX2 (Bruker, 2003)'
_computing_data_collection 'APEX2 (Bruker, 2003)'
_computing_data_reduction 'SAINT (Bruker, 2003)'
_computing_molecular_graphics 'SHELXL-97 (Sheldrick, 2008)'
_computing_publication_material 'WinGX (Farrugia, 1999)'
_computing_structure_refinement 'SHELXL-97 (Sheldrick, 1997)'
_computing_structure_solution 'SHELXS-97 (Sheldrick, 2008)'
_diffrn_ambient_temperature 293(2)
_diffrn_measured_fraction_theta_full 0.993
_diffrn_measured_fraction_theta_max 0.993
_diffrn_measurement_device_type 'Bruker APEX II CCD Area Detector'
_diffrn_measurement_method '\f and \w scan'
_diffrn_radiation_monochromator graphite
_diffrn_radiation_source 'fine-focus sealed tube'
_diffrn_radiation_type MoK\a
_diffrn_radiation_wavelength 0.71073
_diffrn_reflns_av_R_equivalents 0.0981
_diffrn_reflns_av_sigmaI/netI 0.1082
_diffrn_reflns_limit_h_max 9
_diffrn_reflns_limit_h_min -10
_diffrn_reflns_limit_k_max 23
_diffrn_reflns_limit_k_min -23
_diffrn_reflns_limit_l_max 23
_diffrn_reflns_limit_l_min -23
_diffrn_reflns_number 20203
_diffrn_reflns_theta_full 25.00
_diffrn_reflns_theta_max 25.00
_diffrn_reflns_theta_min 1.49
_exptl_absorpt_coefficient_mu 0.084
_exptl_absorpt_correction_T_max 0.9827
_exptl_absorpt_correction_T_min 0.9802
_exptl_absorpt_correction_type multi-scan
_exptl_absorpt_process_details 'SADABS (Sheldrick,2008)'
_exptl_crystal_colour colourless
_exptl_crystal_density_diffrn 1.264
_exptl_crystal_density_method 'not measured'
_exptl_crystal_description block
_exptl_crystal_F_000 1264
_exptl_crystal_size_max 0.24
_exptl_crystal_size_mid 0.23
_exptl_crystal_size_min 0.21
_refine_diff_density_max 0.183
_refine_diff_density_min -0.182
_refine_diff_density_rms 0.044
_refine_ls_extinction_method none
_refine_ls_goodness_of_fit_ref 0.870
_refine_ls_hydrogen_treatment mixed
_refine_ls_matrix_type full
_refine_ls_number_parameters 415
_refine_ls_number_reflns 5546
_refine_ls_number_restraints 0
_refine_ls_restrained_S_all 0.870
_refine_ls_R_factor_all 0.1444
_refine_ls_R_factor_gt 0.0538
_refine_ls_shift/su_max 0.000
_refine_ls_shift/su_mean 0.000
_refine_ls_structure_factor_coef Fsqd
_refine_ls_weighting_details 'calc w=1/[\s^2^(Fo^2^)+(0.0404P)^2^+0.0000P] where P=(Fo^2^+2Fc^2^)/3'
_refine_ls_weighting_scheme calc
_refine_ls_wR_factor_gt 0.0958
_refine_ls_wR_factor_ref 0.1187
_reflns_number_gt 2647
_reflns_number_total 5546
_reflns_threshold_expression >2sigma(I)
_cod_data_source_file suppl_ncrs-2015-0072_suppl.cif
_cod_data_source_block t
_cod_original_cell_volume 3183.7(17)
_cod_original_sg_symbol_H-M 'P 21/n'
_cod_database_code 8106893
_publcif_info_exptl_table_max_cols 4
_publcif_info_exptl_table_use_headnotes n

loop_
_symmetry_equiv_pos_as_xyz
'x, y, z'
'-x+1/2, y+1/2, -z+1/2'
'-x, -y, -z'
'x-1/2, -y-1/2, z-1/2'

loop_
_atom_site_label
_atom_site_type_symbol
_atom_site_fract_x
_atom_site_fract_y
_atom_site_fract_z
_atom_site_U_iso_or_equiv
_atom_site_adp_type
_atom_site_occupancy
_atom_site_symmetry_multiplicity
_atom_site_calc_flag
_atom_site_refinement_flags
_atom_site_disorder_assembly
_atom_site_disorder_group
C1 C -0.0522(4) 0.25404(17) 0.49542(16) 0.0562(9) Uani 1 1 d . . .
C2 C 0.0127(4) 0.13337(18) 0.51754(16) 0.0559(9) Uani 1 1 d . . .
C3 C 0.0170(3) 0.19119(14) 0.47196(15) 0.0454(8) Uani 1 1 d . . .
C4 C 0.0808(3) 0.19187(14) 0.41073(14) 0.0443(8) Uani 1 1 d . . .
H4 H 0.0734 0.2340 0.3878 0.053 Uiso 1 1 calc R . .
C5 C 0.1584(3) 0.13774(14) 0.37540(14) 0.0407(7) Uani 1 1 d . . .
C6 C 0.1522(3) 0.06761(14) 0.39207(15) 0.0501(8) Uani 1 1 d . . .
H6 H 0.0973 0.0540 0.4289 0.060 Uiso 1 1 calc R . .
C7 C 0.2249(4) 0.01853(15) 0.35546(17) 0.0560(9) Uani 1 1 d . . .
H7 H 0.2180 -0.0280 0.3668 0.067 Uiso 1 1 calc R . .
C8 C 0.3088(4) 0.03903(16) 0.30145(16) 0.0543(9) Uani 1 1 d . . .
H8 H 0.3589 0.0059 0.2766 0.065 Uiso 1 1 calc R . .
C9 C 0.3194(3) 0.10754(15) 0.28394(14) 0.0470(8) Uani 1 1 d . . .
H9 H 0.3777 0.1204 0.2479 0.056 Uiso 1 1 calc R . .
C10 C 0.2436(3) 0.15774(14) 0.31972(14) 0.0406(7) Uani 1 1 d . . .
C11 C 0.2862(3) 0.25355(14) 0.24237(14) 0.0471(8) Uani 1 1 d . . .
H11A H 0.3449 0.2194 0.2186 0.057 Uiso 1 1 calc R . .
H11B H 0.3513 0.2947 0.2488 0.057 Uiso 1 1 calc R . .
C12 C 0.1342(3) 0.27091(13) 0.19942(13) 0.0426(8) Uani 1 1 d . . .
H12A H 0.0711 0.3014 0.2254 0.051 Uiso 1 1 calc R . .
H12B H 0.1591 0.2954 0.1584 0.051 Uiso 1 1 calc R . .
C13 C 0.1018(3) 0.17385(13) 0.12073(13) 0.0420(7) Uani 1 1 d . . .
H13A H 0.2147 0.1824 0.1209 0.050 Uiso 1 1 calc R . .
H13B H 0.0497 0.1921 0.0782 0.050 Uiso 1 1 calc R . .
C14 C 0.0725(3) 0.09703(12) 0.12427(12) 0.0388(7) Uani 1 1 d . . .
H14A H 0.1261 0.0777 0.1660 0.047 Uiso 1 1 calc R . .
H14B H -0.0401 0.0875 0.1235 0.047 Uiso 1 1 calc R . .
C15 C 0.1556(3) -0.00092(13) 0.06031(13) 0.0327(7) Uani 1 1 d . . .
C16 C 0.0972(3) -0.04778(13) 0.10505(14) 0.0401(7) Uani 1 1 d . . .
H16 H 0.0424 -0.0323 0.1412 0.048 Uiso 1 1 calc R . .
C17 C 0.1206(3) -0.11760(14) 0.09597(14) 0.0438(8) Uani 1 1 d . . .
H17 H 0.0806 -0.1490 0.1260 0.053 Uiso 1 1 calc R . .
C18 C 0.2033(3) -0.14151(14) 0.04236(14) 0.0456(8) Uani 1 1 d . . .
H18 H 0.2181 -0.1887 0.0363 0.055 Uiso 1 1 calc R . .
C19 C 0.2630(3) -0.09476(13) -0.00164(13) 0.0410(7) Uani 1 1 d . . .
H19 H 0.3194 -0.1109 -0.0371 0.049 Uiso 1 1 calc R . .
C20 C 0.2409(3) -0.02383(13) 0.00559(13) 0.0341(7) Uani 1 1 d . . .
C21 C 0.3000(3) 0.02858(14) -0.03858(13) 0.0415(7) Uani 1 1 d . . .
H21 H 0.2797 0.0739 -0.0261 0.050 Uiso 1 1 calc R . .
C22 C 0.3798(3) 0.02191(15) -0.09499(14) 0.0419(7) Uani 1 1 d . . .
C23 C 0.4270(3) 0.08318(17) -0.13070(15) 0.0515(9) Uani 1 1 d . . .
C24 C 0.4259(4) -0.04098(18) -0.12493(15) 0.0537(9) Uani 1 1 d . . .
C26 C -0.1282(3) 0.22498(13) 0.16532(13) 0.0415(7) Uani 1 1 d . . .
H26A H -0.1794 0.1877 0.1385 0.050 Uiso 1 1 calc R . .
H26B H -0.1401 0.2668 0.1379 0.050 Uiso 1 1 calc R . .
C27 C -0.2102(3) 0.23456(13) 0.22971(14) 0.0434(8) Uani 1 1 d . . .
H27A H -0.1538 0.2681 0.2597 0.052 Uiso 1 1 calc R . .
H27B H -0.3178 0.2509 0.2184 0.052 Uiso 1 1 calc R . .
C28 C -0.2777(3) 0.16327(14) 0.32387(14) 0.0385(7) Uani 1 1 d . . .
C29 C -0.3412(3) 0.21828(14) 0.35697(14) 0.0443(8) Uani 1 1 d . . .
H29 H -0.3417 0.2623 0.3378 0.053 Uiso 1 1 calc R . .
C30 C -0.4040(3) 0.20715(15) 0.41882(15) 0.0510(8) Uani 1 1 d . . .
H30 H -0.4472 0.2441 0.4412 0.061 Uiso 1 1 calc R . .
C31 C -0.4039(3) 0.14189(15) 0.44804(15) 0.0513(8) Uani 1 1 d . . .
H31 H -0.4454 0.1352 0.4900 0.062 Uiso 1 1 calc R . .
C32 C -0.3420(3) 0.08721(14) 0.41461(14) 0.0465(8) Uani 1 1 d . . .
H32 H -0.3423 0.0434 0.4343 0.056 Uiso 1 1 calc R . .
C33 C -0.2783(3) 0.09596(13) 0.35154(14) 0.0366(7) Uani 1 1 d . . .
C34 C -0.2097(3) 0.04060(13) 0.31455(13) 0.0418(7) Uani 1 1 d . . .
H34 H -0.1400 0.0546 0.2831 0.050 Uiso 1 1 calc R . .
C35 C -0.2313(3) -0.02807(14) 0.31860(14) 0.0413(7) Uani 1 1 d . . .
C36 C -0.3390(4) -0.06212(14) 0.36064(17) 0.0522(9) Uani 1 1 d . . .
C37 C -0.1449(4) -0.07363(14) 0.27783(15) 0.0449(8) Uani 1 1 d . . .
N1 N 0.4640(3) 0.13095(15) -0.16009(14) 0.0770(9) Uani 1 1 d . . .
N2 N 0.4661(4) -0.09090(15) -0.15048(14) 0.0812(10) Uani 1 1 d . . .
N3 N -0.0767(3) -0.11012(12) 0.24497(13) 0.0611(8) Uani 1 1 d . . .
N4 N -0.4225(4) -0.09160(13) 0.39278(15) 0.0754(10) Uani 1 1 d . . .
N5 N 0.0414(3) 0.20919(10) 0.17930(10) 0.0365(6) Uani 1 1 d . . .
N6 N -0.1044(4) 0.30457(15) 0.51391(15) 0.0812(10) Uani 1 1 d . . .
N7 N 0.0072(4) 0.08836(16) 0.55511(15) 0.0873(10) Uani 1 1 d . . .
O1 O 0.1355(2) 0.06858(8) 0.06470(8) 0.0425(5) Uani 1 1 d . . .
O2 O 0.2532(2) 0.22672(9) 0.30851(9) 0.0463(5) Uani 1 1 d . . .
O3 O -0.2115(2) 0.16843(8) 0.26304(9) 0.0436(5) Uani 1 1 d . . .

loop_
_atom_site_aniso_label
_atom_site_aniso_U_11
_atom_site_aniso_U_22
_atom_site_aniso_U_33
_atom_site_aniso_U_23
_atom_site_aniso_U_13
_atom_site_aniso_U_12
C1 0.056(2) 0.060(2) 0.056(2) -0.0118(18) 0.0256(18) -0.0163(19)
C2 0.051(2) 0.065(2) 0.051(2) 0.0022(19) 0.0075(18) 0.0015(19)
C3 0.049(2) 0.0441(19) 0.0440(19) -0.0026(15) 0.0116(16) -0.0072(16)
C4 0.0397(19) 0.0424(18) 0.050(2) -0.0015(15) 0.0026(16) -0.0055(15)
C5 0.0352(19) 0.0396(18) 0.0476(19) -0.0020(15) 0.0049(15) -0.0004(15)
C6 0.039(2) 0.052(2) 0.060(2) 0.0029(17) 0.0112(16) 0.0010(16)
C7 0.052(2) 0.0422(19) 0.075(2) 0.0034(18) 0.0111(19) 0.0067(17)
C8 0.050(2) 0.050(2) 0.062(2) -0.0109(17) 0.0050(18) 0.0147(17)
C9 0.038(2) 0.060(2) 0.0432(19) -0.0077(17) 0.0035(15) -0.0001(17)
C10 0.0347(19) 0.0419(19) 0.0439(19) -0.0046(15) -0.0025(15) 0.0002(15)
C11 0.050(2) 0.0469(18) 0.0467(19) -0.0028(15) 0.0147(17) -0.0167(16)
C12 0.051(2) 0.0366(16) 0.0409(18) -0.0035(14) 0.0108(16) -0.0068(15)
C13 0.048(2) 0.0395(17) 0.0399(18) -0.0036(14) 0.0110(15) -0.0031(15)
C14 0.045(2) 0.0404(17) 0.0325(16) -0.0065(13) 0.0115(14) 0.0035(14)
C15 0.0318(18) 0.0276(15) 0.0382(17) -0.0014(13) 0.0000(14) -0.0020(13)
C16 0.0415(19) 0.0385(17) 0.0413(18) -0.0003(14) 0.0086(15) -0.0013(15)
C17 0.043(2) 0.0435(18) 0.0453(18) 0.0052(15) 0.0074(15) -0.0012(15)
C18 0.053(2) 0.0345(17) 0.051(2) -0.0026(15) 0.0101(16) 0.0055(15)
C19 0.0390(19) 0.0423(18) 0.0419(18) -0.0024(15) 0.0042(15) 0.0045(15)
C20 0.0335(18) 0.0344(16) 0.0347(17) -0.0017(13) 0.0052(13) -0.0002(14)
C21 0.0342(19) 0.0463(18) 0.0434(19) -0.0021(15) 0.0009(15) 0.0011(15)
C22 0.0351(19) 0.0527(19) 0.0389(18) 0.0036(16) 0.0092(15) -0.0003(16)
C23 0.045(2) 0.072(2) 0.0387(19) 0.0060(17) 0.0090(16) -0.0015(18)
C24 0.054(2) 0.067(2) 0.043(2) -0.0023(18) 0.0208(17) -0.0055(19)
C26 0.054(2) 0.0300(16) 0.0408(18) 0.0006(13) 0.0049(16) -0.0014(15)
C27 0.047(2) 0.0301(16) 0.0549(19) 0.0049(14) 0.0122(16) 0.0035(14)
C28 0.0287(18) 0.0398(17) 0.0483(19) -0.0032(15) 0.0101(15) -0.0013(14)
C29 0.045(2) 0.0357(17) 0.054(2) 0.0010(15) 0.0137(16) 0.0046(15)
C30 0.046(2) 0.052(2) 0.057(2) -0.0096(17) 0.0140(17) 0.0044(16)
C31 0.055(2) 0.057(2) 0.0444(19) -0.0010(17) 0.0142(16) -0.0046(17)
C32 0.050(2) 0.0413(18) 0.049(2) -0.0003(15) 0.0108(16) -0.0019(16)
C33 0.0316(18) 0.0359(16) 0.0427(18) 0.0006(14) 0.0051(14) -0.0017(14)
C34 0.042(2) 0.0398(18) 0.0441(19) 0.0037(14) 0.0039(15) 0.0018(15)
C35 0.0418(19) 0.0346(17) 0.0479(19) 0.0025(14) 0.0063(15) 0.0021(15)
C36 0.057(2) 0.0335(18) 0.067(2) -0.0031(16) 0.0100(19) 0.0009(16)
C37 0.054(2) 0.0317(17) 0.050(2) 0.0065(15) 0.0063(17) 0.0003(16)
N1 0.074(2) 0.088(2) 0.070(2) 0.0309(18) 0.0137(17) -0.0050(18)
N2 0.100(3) 0.082(2) 0.068(2) -0.0146(17) 0.0423(18) 0.0041(19)
N3 0.074(2) 0.0415(16) 0.0700(19) -0.0012(14) 0.0197(16) 0.0050(15)
N4 0.086(2) 0.0443(17) 0.102(2) -0.0016(16) 0.0445(19) -0.0080(16)
N5 0.0376(16) 0.0333(13) 0.0399(14) -0.0064(11) 0.0093(11) -0.0012(12)
N6 0.097(3) 0.0639(19) 0.090(2) -0.0196(18) 0.0509(19) -0.0127(18)
N7 0.098(3) 0.093(2) 0.071(2) 0.0270(18) 0.0103(19) 0.004(2)
O1 0.0564(14) 0.0356(11) 0.0376(11) -0.0048(9) 0.0157(10) 0.0015(10)
O2 0.0553(14) 0.0453(12) 0.0396(12) -0.0029(10) 0.0114(10) -0.0053(10)
O3 0.0519(13) 0.0286(10) 0.0529(13) 0.0034(9) 0.0196(11) 0.0029(9)

loop_
_atom_type_symbol
_atom_type_description
_atom_type_scat_dispersion_real
_atom_type_scat_dispersion_imag
_atom_type_scat_source
C C 0.0033 0.0016 'International Tables Vol C Tables 4.2.6.8 and 6.1.1.4'
H H 0.0000 0.0000 'International Tables Vol C Tables 4.2.6.8 and 6.1.1.4'
N N 0.0061 0.0033 'International Tables Vol C Tables 4.2.6.8 and 6.1.1.4'
O O 0.0106 0.0060 'International Tables Vol C Tables 4.2.6.8 and 6.1.1.4'

loop_
_geom_angle_atom_site_label_1
_geom_angle_atom_site_label_2
_geom_angle_atom_site_label_3
_geom_angle
_geom_angle_site_symmetry_1
_geom_angle_site_symmetry_3
N6 C1 C3 178.7(3) . .
N7 C2 C3 178.1(4) . .
C4 C3 C2 126.2(3) . .
C4 C3 C1 118.6(3) . .
C2 C3 C1 115.3(3) . .
C3 C4 C5 130.5(3) . .
C3 C4 H4 114.8 . .
C5 C4 H4 114.8 . .
C6 C5 C10 118.5(3) . .
C6 C5 C4 124.3(3) . .
C10 C5 C4 117.1(3) . .
C7 C6 C5 121.6(3) . .
C7 C6 H6 119.2 . .
C5 C6 H6 119.2 . .
C6 C7 C8 119.1(3) . .
C6 C7 H7 120.4 . .
C8 C7 H7 120.4 . .
C9 C8 C7 121.1(3) . .
C9 C8 H8 119.5 . .
C7 C8 H8 119.5 . .
C8 C9 C10 120.4(3) . .
C8 C9 H9 119.8 . .
C10 C9 H9 119.8 . .
O2 C10 C9 124.8(3) . .
O2 C10 C5 115.8(2) . .
C9 C10 C5 119.2(3) . .
O2 C11 C12 110.6(2) . .
O2 C11 H11A 109.5 . .
C12 C11 H11A 109.5 . .
O2 C11 H11B 109.5 . .
C12 C11 H11B 109.5 . .
H11A C11 H11B 108.1 . .
N5 C12 C11 112.2(2) . .
N5 C12 H12A 109.2 . .
C11 C12 H12A 109.2 . .
N5 C12 H12B 109.2 . .
C11 C12 H12B 109.2 . .
H12A C12 H12B 107.9 . .
N5 C13 C14 110.7(2) . .
N5 C13 H13A 109.5 . .
C14 C13 H13A 109.5 . .
N5 C13 H13B 109.5 . .
C14 C13 H13B 109.5 . .
H13A C13 H13B 108.1 . .
O1 C14 C13 105.42(19) . .
O1 C14 H14A 110.7 . .
C13 C14 H14A 110.7 . .
O1 C14 H14B 110.7 . .
C13 C14 H14B 110.7 . .
H14A C14 H14B 108.8 . .
O1 C15 C16 123.7(2) . .
O1 C15 C20 115.6(2) . .
C16 C15 C20 120.6(2) . .
C17 C16 C15 119.8(3) . .
C17 C16 H16 120.1 . .
C15 C16 H16 120.1 . .
C16 C17 C18 120.7(3) . .
C16 C17 H17 119.7 . .
C18 C17 H17 119.7 . .
C19 C18 C17 119.4(2) . .
C19 C18 H18 120.3 . .
C17 C18 H18 120.3 . .
C18 C19 C20 121.6(3) . .
C18 C19 H19 119.2 . .
C20 C19 H19 119.2 . .
C19 C20 C15 117.8(2) . .
C19 C20 C21 124.9(2) . .
C15 C20 C21 117.3(2) . .
C22 C21 C20 130.1(3) . .
C22 C21 H21 114.9 . .
C20 C21 H21 114.9 . .
C21 C22 C24 126.5(3) . .
C21 C22 C23 119.7(3) . .
C24 C22 C23 113.8(2) . .
N1 C23 C22 178.7(3) . .
N2 C24 C22 177.9(3) . .
N5 C26 C27 113.0(2) . .
N5 C26 H26A 109.0 . .
C27 C26 H26A 109.0 . .
N5 C26 H26B 109.0 . .
C27 C26 H26B 109.0 . .
H26A C26 H26B 107.8 . .
O3 C27 C26 107.0(2) . .
O3 C27 H27A 110.3 . .
C26 C27 H27A 110.3 . .
O3 C27 H27B 110.3 . .
C26 C27 H27B 110.3 . .
H27A C27 H27B 108.6 . .
O3 C28 C29 124.1(2) . .
O3 C28 C33 114.7(2) . .
C29 C28 C33 121.2(3) . .
C28 C29 C30 119.2(3) . .
C28 C29 H29 120.4 . .
C30 C29 H29 120.4 . .
C29 C30 C31 121.1(3) . .
C29 C30 H30 119.5 . .
C31 C30 H30 119.5 . .
C32 C31 C30 119.5(3) . .
C32 C31 H31 120.2 . .
C30 C31 H31 120.2 . .
C31 C32 C33 121.4(3) . .
C31 C32 H32 119.3 . .
C33 C32 H32 119.3 . .
C32 C33 C28 117.6(2) . .
C32 C33 C34 123.8(2) . .
C28 C33 C34 118.5(2) . .
C35 C34 C33 129.8(3) . .
C35 C34 H34 115.1 . .
C33 C34 H34 115.1 . .
C34 C35 C37 119.7(3) . .
C34 C35 C36 125.6(3) . .
C37 C35 C36 114.7(2) . .
N4 C36 C35 177.2(3) . .
N3 C37 C35 179.6(4) . .
C12 N5 C13 111.9(2) . .
C12 N5 C26 111.8(2) . .
C13 N5 C26 111.0(2) . .
C15 O1 C14 119.28(19) . .
C10 O2 C11 121.2(2) . .
C28 O3 C27 118.7(2) . .

loop_
_geom_bond_atom_site_label_1
_geom_bond_atom_site_label_2
_geom_bond_distance
_geom_bond_site_symmetry_2
C1 N6 1.145(3) .
C1 C3 1.443(4) .
C2 N7 1.142(3) .
C2 C3 1.432(4) .
C3 C4 1.357(3) .
C4 C5 1.445(3) .
C4 H4 0.9300 .
C5 C6 1.397(3) .
C5 C10 1.413(3) .
C6 C7 1.369(4) .
C6 H6 0.9300 .
C7 C8 1.383(4) .
C7 H7 0.9300 .
C8 C9 1.374(4) .
C8 H8 0.9300 .
C9 C10 1.388(3) .
C9 H9 0.9300 .
C10 O2 1.356(3) .
C11 O2 1.443(3) .
C11 C12 1.507(4) .
C11 H11A 0.9700 .
C11 H11B 0.9700 .
C12 N5 1.463(3) .
C12 H12A 0.9700 .
C12 H12B 0.9700 .
C13 N5 1.464(3) .
C13 C14 1.509(3) .
C13 H13A 0.9700 .
C13 H13B 0.9700 .
C14 O1 1.433(3) .
C14 H14A 0.9700 .
C14 H14B 0.9700 .
C15 O1 1.359(3) .
C15 C16 1.381(3) .
C15 C20 1.415(3) .
C16 C17 1.379(3) .
C16 H16 0.9300 .
C17 C18 1.391(3) .
C17 H17 0.9300 .
C18 C19 1.375(3) .
C18 H18 0.9300 .
C19 C20 1.394(3) .
C19 H19 0.9300 .
C20 C21 1.450(3) .
C21 C22 1.351(3) .
C21 H21 0.9300 .
C22 C24 1.420(4) .
C22 C23 1.450(4) .
C23 N1 1.147(3) .
C24 N2 1.153(4) .
C26 N5 1.469(3) .
C26 C27 1.503(3) .
C26 H26A 0.9700 .
C26 H26B 0.9700 .
C27 O3 1.436(3) .
C27 H27A 0.9700 .
C27 H27B 0.9700 .
C28 O3 1.363(3) .
C28 C29 1.380(3) .
C28 C33 1.410(3) .
C29 C30 1.381(3) .
C29 H29 0.9300 .
C30 C31 1.385(4) .
C30 H30 0.9300 .
C31 C32 1.372(3) .
C31 H31 0.9300 .
C32 C33 1.399(3) .
C32 H32 0.9300 .
C33 C34 1.443(3) .
C34 C35 1.344(3) .
C34 H34 0.9300 .
C35 C37 1.433(4) .
C35 C36 1.442(4) .
C36 N4 1.141(3) .
C37 N3 1.146(3) .

loop_
_publcif_info_datablock.id
_publcif_info_datablock.publ_exptl
_publcif_info_datablock.publ_geom
_publcif_info_datablock.structure
{b86cde9a-0de9-4c4d-9aed-81aade2beb95} y y y
{280aadbb-863b-4707-aec5-23ee7d2d3520} ? ? ?

loop_
_publcif_info_exptl_table_extra_item
sin_theta_over_lambda_max

loop_
_publcif_info_tables.block_id
_publcif_info_tables.reference_item
{280aadbb-863b-4707-aec5-23ee7d2d3520} '_publcif_info_datablock.publ_exptl'

loop_
_publcif_info_cif.paper_type
CE
